data_7021500
loop_
_publ_author_name
'Melen, Rebecca L.'
'Lough, Alan J.'
'Stephan, Douglas W.'

_publ_section_title
;
 Boron azides in Staudinger oxidations and cycloadditions.
;
_journal_issue 24
_journal_name_full 'Dalton transactions (Cambridge, England : 2003)'
_journal_page_first 8674
_journal_page_last 8683
_journal_paper_doi 10.1039/c3dt50791b
_journal_volume 42
_journal_year 2013
_chemical_formula_sum 'C30 H37 B N P'
_chemical_formula_weight 453.39
_chemical_name_systematic
;
?
;
_space_group_IT_number 14
_symmetry_cell_setting monoclinic
_symmetry_space_group_name_Hall '-P 2ybc'
_symmetry_space_group_name_H-M 'P 1 21/c 1'
_atom_sites_solution_hydrogens geom
_atom_sites_solution_primary direct
_atom_sites_solution_secondary difmap
_audit_creation_method SHELXL-97
_cell_angle_alpha 90.00
_cell_angle_beta 104.271(2)
_cell_angle_gamma 90.00
_cell_formula_units_Z 4
_cell_length_a 14.7239(10)
_cell_length_b 17.3602(12)
_cell_length_c 10.2259(6)
_cell_measurement_reflns_used 9981
_cell_measurement_temperature 150(2)
_cell_measurement_theta_max 33.06
_cell_measurement_theta_min 2.75
_cell_volume 2533.2(3)
_computing_cell_refinement 'Bruker SAINT'
_computing_data_collection 'Bruker APEX2'
_computing_data_reduction 'Bruker SAINT'
_computing_molecular_graphics 'Bruker SHELXTL'
_computing_publication_material 'Bruker SHELXTL'
_computing_structure_refinement 'SHELXL-97 (Sheldrick, 2008)'
_computing_structure_solution 'SHELXS-97 (Sheldrick, 2008)'
_diffrn_ambient_temperature 150(2)
_diffrn_measured_fraction_theta_full 1.000
_diffrn_measured_fraction_theta_max 1.000
_diffrn_measurement_device_type 'Bruker APEX-II CCD'
_diffrn_measurement_method 'phi and omega scans'
_diffrn_radiation_monochromator graphite
_diffrn_radiation_source 'fine-focus sealed tube'
_diffrn_radiation_type MoK\a
_diffrn_radiation_wavelength 0.71073
_diffrn_reflns_av_R_equivalents 0.0254
_diffrn_reflns_av_sigmaI/netI 0.0241
_diffrn_reflns_limit_h_max 17
_diffrn_reflns_limit_h_min -17
_diffrn_reflns_limit_k_max 20
_diffrn_reflns_limit_k_min -20
_diffrn_reflns_limit_l_max 12
_diffrn_reflns_limit_l_min -7
_diffrn_reflns_number 15658
_diffrn_reflns_theta_full 25.00
_diffrn_reflns_theta_max 25.00
_diffrn_reflns_theta_min 1.43
_exptl_absorpt_coefficient_mu 0.127
_exptl_absorpt_correction_T_max 0.9962
_exptl_absorpt_correction_T_min 0.9629
_exptl_absorpt_correction_type empirical
_exptl_absorpt_process_details sadabs
_exptl_crystal_colour colourless
_exptl_crystal_density_diffrn 1.189
_exptl_crystal_density_method 'not measured'
_exptl_crystal_description block
_exptl_crystal_F_000 976
_exptl_crystal_size_max 0.30
_exptl_crystal_size_mid 0.20
_exptl_crystal_size_min 0.03
_refine_diff_density_max 0.333
_refine_diff_density_min -0.334
_refine_diff_density_rms 0.037
_refine_ls_extinction_method none
_refine_ls_goodness_of_fit_ref 1.082
_refine_ls_hydrogen_treatment mixed
_refine_ls_matrix_type full
_refine_ls_number_parameters 298
_refine_ls_number_reflns 4455
_refine_ls_number_restraints 0
_refine_ls_restrained_S_all 1.082
_refine_ls_R_factor_all 0.0415
_refine_ls_R_factor_gt 0.0333
_refine_ls_shift/su_max 0.000
_refine_ls_shift/su_mean 0.000
_refine_ls_structure_factor_coef Fsqd
_refine_ls_weighting_details 'calc w=1/[\s^2^(Fo^2^)+(0.0509P)^2^+0.6166P] where P=(Fo^2^+2Fc^2^)/3'
_refine_ls_weighting_scheme calc
_refine_ls_wR_factor_gt 0.0887
_refine_ls_wR_factor_ref 0.0949
_reflns_number_gt 3818
_reflns_number_total 4455
_reflns_threshold_expression >2sigma(I)
_cod_data_source_file c3dt50791b.txt
_cod_data_source_block compound_1d
_cod_depositor_comments
;
The following automatic conversions were performed:

'_symmetry_cell_setting' value 'Monoclinic' changed to 'monoclinic'
according to /home/saulius/struct/CIF-dictionaries/cif_core.dic
dictionary named 'cif_core.dic' version 2.4.2 from 2011-04-26.

Automatic conversion script
Id: cif_fix_values 1891 2012-01-12 08:04:46Z andrius 
;
_cod_original_sg_symbol_H-M P2(1)/c
_cod_database_code 7021500

loop_
_symmetry_equiv_pos_as_xyz
'x, y, z'
'-x, y+1/2, -z+1/2'
'-x, -y, -z'
'x, -y-1/2, z-1/2'

loop_
_atom_site_label
_atom_site_type_symbol
_atom_site_fract_x
_atom_site_fract_y
_atom_site_fract_z
_atom_site_U_iso_or_equiv
_atom_site_adp_type
_atom_site_occupancy
_atom_site_symmetry_multiplicity
_atom_site_calc_flag
_atom_site_refinement_flags
P1 P 0.26645(2) 0.61745(2) 0.02404(3) 0.01608(11) Uani 1 1 d .
N1 N 0.21575(8) 0.55194(7) 0.08358(11) 0.0198(3) Uani 1 1 d .
B1 B 0.19277(11) 0.47327(9) 0.06724(15) 0.0178(3) Uani 1 1 d .
C11 C 0.36339(9) 0.65383(8) 0.15660(13) 0.0185(3) Uani 1 1 d .
C12 C 0.39574(10) 0.60960(9) 0.27185(15) 0.0263(3) Uani 1 1 d .
H12 H 0.3670 0.5615 0.2805 0.032 Uiso 1 1 calc R
C13 C 0.47001(11) 0.63538(11) 0.37465(16) 0.0348(4) Uani 1 1 d .
H13 H 0.4923 0.6044 0.4526 0.042 Uiso 1 1 calc R
C14 C 0.51145(11) 0.70557(10) 0.36420(16) 0.0340(4) Uani 1 1 d .
H14 H 0.5619 0.7230 0.4349 0.041 Uiso 1 1 calc R
C15 C 0.47938(11) 0.75044(9) 0.25057(17) 0.0315(4) Uani 1 1 d .
H15 H 0.5077 0.7989 0.2433 0.038 Uiso 1 1 calc R
C16 C 0.40590(10) 0.72493(9) 0.14705(15) 0.0250(3) Uani 1 1 d .
H16 H 0.3843 0.7560 0.0691 0.030 Uiso 1 1 calc R
C21 C 0.18980(9) 0.69847(8) -0.03291(13) 0.0176(3) Uani 1 1 d .
C22 C 0.21464(10) 0.75749(8) -0.11078(14) 0.0205(3) Uani 1 1 d .
H22 H 0.2719 0.7544 -0.1376 0.025 Uiso 1 1 calc R
C23 C 0.15607(10) 0.82040(8) -0.14894(14) 0.0215(3) Uani 1 1 d .
H23 H 0.1733 0.8605 -0.2013 0.026 Uiso 1 1 calc R
C24 C 0.07226(10) 0.82459(9) -0.11035(14) 0.0243(3) Uani 1 1 d .
H24 H 0.0323 0.8678 -0.1360 0.029 Uiso 1 1 calc R
C25 C 0.04637(10) 0.76595(9) -0.03443(14) 0.0253(3) Uani 1 1 d .
H25 H -0.0114 0.7690 -0.0089 0.030 Uiso 1 1 calc R
C26 C 0.10482(10) 0.70308(8) 0.00404(14) 0.0204(3) Uani 1 1 d .
H26 H 0.0870 0.6630 0.0558 0.024 Uiso 1 1 calc R
C31 C 0.31671(10) 0.59648(8) -0.11821(13) 0.0176(3) Uani 1 1 d .
C32 C 0.25873(10) 0.59676(8) -0.24911(14) 0.0225(3) Uani 1 1 d .
H32 H 0.1959 0.6143 -0.2642 0.027 Uiso 1 1 calc R
C33 C 0.29232(11) 0.57164(9) -0.35658(15) 0.0268(3) Uani 1 1 d .
H33 H 0.2527 0.5725 -0.4453 0.032 Uiso 1 1 calc R
C34 C 0.38331(11) 0.54530(9) -0.33546(15) 0.0277(4) Uani 1 1 d .
H34 H 0.4055 0.5268 -0.4093 0.033 Uiso 1 1 calc R
C35 C 0.44213(11) 0.54574(9) -0.20724(15) 0.0267(3) Uani 1 1 d .
H35 H 0.5049 0.5283 -0.1932 0.032 Uiso 1 1 calc R
C36 C 0.40926(10) 0.57186(8) -0.09862(14) 0.0209(3) Uani 1 1 d .
H36 H 0.4501 0.5729 -0.0107 0.025 Uiso 1 1 calc R
C41 C 0.21342(9) 0.42262(8) -0.05261(13) 0.0171(3) Uani 1 1 d .
H41 H 0.2070 0.4573 -0.1325 0.021 Uiso 1 1 calc R
C42 C 0.31599(10) 0.39400(8) -0.01301(15) 0.0221(3) Uani 1 1 d .
H42A H 0.3583 0.4385 0.0149 0.027 Uiso 1 1 calc R
H42B H 0.3243 0.3587 0.0650 0.027 Uiso 1 1 calc R
C43 C 0.34299(11) 0.35228(9) -0.12923(16) 0.0287(4) Uani 1 1 d .
H43A H 0.3405 0.3889 -0.2043 0.034 Uiso 1 1 calc R
H43B H 0.4081 0.3331 -0.0987 0.034 Uiso 1 1 calc R
C44 C 0.27727(11) 0.28476(9) -0.17955(16) 0.0284(4) Uani 1 1 d .
H44A H 0.2929 0.2619 -0.2600 0.034 Uiso 1 1 calc R
H44B H 0.2866 0.2447 -0.1086 0.034 Uiso 1 1 calc R
C45 C 0.17493(10) 0.30993(9) -0.21589(14) 0.0242(3) Uani 1 1 d .
H45A H 0.1343 0.2641 -0.2396 0.029 Uiso 1 1 calc R
H45B H 0.1634 0.3441 -0.2959 0.029 Uiso 1 1 calc R
C46 C 0.14953(10) 0.35264(9) -0.09867(14) 0.0213(3) Uani 1 1 d .
H46A H 0.1550 0.3168 -0.0218 0.026 Uiso 1 1 calc R
H46B H 0.0836 0.3701 -0.1271 0.026 Uiso 1 1 calc R
C51 C 0.15009(10) 0.43432(8) 0.18156(14) 0.0221(3) Uani 1 1 d .
H51 H 0.1392 0.3785 0.1591 0.026 Uiso 1 1 calc R
C52 C 0.05581(10) 0.47053(9) 0.18746(14) 0.0253(3) Uani 1 1 d .
H52A H 0.0640 0.5269 0.1993 0.030 Uiso 1 1 calc R
H52B H 0.0096 0.4613 0.1005 0.030 Uiso 1 1 calc R
C53 C 0.01711(11) 0.43815(10) 0.30222(15) 0.0302(4) Uani 1 1 d .
H53A H -0.0407 0.4663 0.3057 0.036 Uiso 1 1 calc R
H53B H 0.0007 0.3832 0.2843 0.036 Uiso 1 1 calc R
C54 C 0.08856(11) 0.44559(9) 0.43768(14) 0.0261(3) Uani 1 1 d .
H54A H 0.0997 0.5008 0.4602 0.031 Uiso 1 1 calc R
H54B H 0.0632 0.4215 0.5089 0.031 Uiso 1 1 calc R
C55 C 0.18092(11) 0.40710(9) 0.43456(15) 0.0266(3) Uani 1 1 d .
H55A H 0.1710 0.3510 0.4210 0.032 Uiso 1 1 calc R
H55B H 0.2269 0.4152 0.5221 0.032 Uiso 1 1 calc R
C56 C 0.21972(10) 0.44030(9) 0.32076(14) 0.0244(3) Uani 1 1 d .
H56A H 0.2779 0.4125 0.3181 0.029 Uiso 1 1 calc R
H56B H 0.2361 0.4951 0.3404 0.029 Uiso 1 1 calc R

loop_
_atom_site_aniso_label
_atom_site_aniso_U_11
_atom_site_aniso_U_22
_atom_site_aniso_U_33
_atom_site_aniso_U_23
_atom_site_aniso_U_13
_atom_site_aniso_U_12
P1 0.01898(19) 0.0139(2) 0.01650(19) 0.00022(14) 0.00659(15) -0.00042(14)
N1 0.0250(6) 0.0180(6) 0.0186(6) 0.0001(5) 0.0095(5) -0.0011(5)
B1 0.0163(7) 0.0178(8) 0.0184(8) 0.0013(6) 0.0025(6) 0.0015(6)
C11 0.0197(7) 0.0186(7) 0.0191(7) -0.0037(6) 0.0081(6) 0.0023(6)
C12 0.0265(8) 0.0285(9) 0.0237(8) 0.0025(6) 0.0060(6) -0.0015(6)
C13 0.0318(9) 0.0469(11) 0.0232(8) 0.0041(7) 0.0023(7) -0.0012(8)
C14 0.0264(8) 0.0471(11) 0.0267(8) -0.0139(8) 0.0034(7) -0.0037(8)
C15 0.0284(9) 0.0249(9) 0.0411(9) -0.0102(7) 0.0081(7) -0.0050(7)
C16 0.0258(8) 0.0202(8) 0.0286(8) -0.0009(6) 0.0061(6) -0.0008(6)
C21 0.0196(7) 0.0160(7) 0.0168(7) -0.0017(6) 0.0038(6) -0.0009(5)
C22 0.0209(7) 0.0200(7) 0.0213(7) 0.0007(6) 0.0066(6) -0.0002(6)
C23 0.0270(8) 0.0177(7) 0.0187(7) 0.0013(6) 0.0033(6) -0.0006(6)
C24 0.0257(8) 0.0215(8) 0.0236(7) 0.0005(6) 0.0021(6) 0.0060(6)
C25 0.0196(7) 0.0306(9) 0.0262(8) 0.0005(7) 0.0068(6) 0.0035(6)
C26 0.0222(7) 0.0206(8) 0.0187(7) 0.0014(6) 0.0056(6) -0.0022(6)
C31 0.0224(7) 0.0127(7) 0.0191(7) 0.0000(5) 0.0079(6) -0.0021(5)
C32 0.0227(7) 0.0210(8) 0.0228(7) -0.0009(6) 0.0036(6) -0.0021(6)
C33 0.0347(9) 0.0270(8) 0.0172(7) -0.0004(6) 0.0037(6) -0.0034(7)
C34 0.0378(9) 0.0272(9) 0.0222(8) -0.0030(7) 0.0156(7) -0.0033(7)
C35 0.0243(8) 0.0284(9) 0.0298(8) -0.0004(7) 0.0114(7) 0.0020(6)
C36 0.0226(7) 0.0205(8) 0.0198(7) -0.0003(6) 0.0057(6) -0.0005(6)
C41 0.0197(7) 0.0155(7) 0.0166(7) 0.0028(6) 0.0054(6) 0.0006(5)
C42 0.0191(7) 0.0185(7) 0.0285(8) -0.0018(6) 0.0057(6) -0.0024(6)
C43 0.0246(8) 0.0252(8) 0.0396(9) -0.0051(7) 0.0143(7) 0.0007(6)
C44 0.0326(9) 0.0215(8) 0.0335(9) -0.0071(7) 0.0127(7) 0.0013(7)
C45 0.0298(8) 0.0212(8) 0.0208(7) -0.0027(6) 0.0046(6) -0.0019(6)
C46 0.0196(7) 0.0232(8) 0.0210(7) -0.0015(6) 0.0048(6) -0.0023(6)
C51 0.0333(8) 0.0145(7) 0.0207(7) -0.0018(6) 0.0111(6) -0.0032(6)
C52 0.0242(8) 0.0299(9) 0.0216(7) 0.0022(6) 0.0052(6) -0.0061(6)
C53 0.0274(8) 0.0379(10) 0.0285(8) 0.0015(7) 0.0127(7) -0.0070(7)
C54 0.0338(9) 0.0259(8) 0.0226(7) 0.0011(6) 0.0146(7) -0.0024(7)
C55 0.0354(9) 0.0251(8) 0.0210(7) 0.0052(6) 0.0104(7) 0.0028(7)
C56 0.0271(8) 0.0250(8) 0.0232(7) 0.0055(6) 0.0101(6) 0.0055(6)

loop_
_atom_type_symbol
_atom_type_description
_atom_type_scat_dispersion_real
_atom_type_scat_dispersion_imag
_atom_type_scat_source
C C 0.0033 0.0016 'International Tables Vol C Tables 4.2.6.8 and 6.1.1.4'
H H 0.0000 0.0000 'International Tables Vol C Tables 4.2.6.8 and 6.1.1.4'
N N 0.0061 0.0033 'International Tables Vol C Tables 4.2.6.8 and 6.1.1.4'
B B 0.0013 0.0007 'International Tables Vol C Tables 4.2.6.8 and 6.1.1.4'
P P 0.1023 0.0942 'International Tables Vol C Tables 4.2.6.8 and 6.1.1.4'

loop_
_geom_angle_atom_site_label_1
_geom_angle_atom_site_label_2
_geom_angle_atom_site_label_3
_geom_angle
N1 P1 C21 111.79(6)
N1 P1 C11 108.91(6)
C21 P1 C11 106.41(6)
N1 P1 C31 119.46(6)
C21 P1 C31 104.02(6)
C11 P1 C31 105.38(6)
B1 N1 P1 141.59(10)
N1 B1 C41 122.66(12)
N1 B1 C51 116.61(12)
C41 B1 C51 120.62(12)
C12 C11 C16 118.79(14)
C12 C11 P1 118.79(11)
C16 C11 P1 122.41(11)
C11 C12 C13 120.31(15)
C11 C12 H12 119.8
C13 C12 H12 119.8
C14 C13 C12 120.43(15)
C14 C13 H13 119.8
C12 C13 H13 119.8
C13 C14 C15 119.83(15)
C13 C14 H14 120.1
C15 C14 H14 120.1
C14 C15 C16 120.16(15)
C14 C15 H15 119.9
C16 C15 H15 119.9
C15 C16 C11 120.47(15)
C15 C16 H16 119.8
C11 C16 H16 119.8
C26 C21 C22 119.29(13)
C26 C21 P1 119.19(11)
C22 C21 P1 121.51(10)
C23 C22 C21 120.31(13)
C23 C22 H22 119.8
C21 C22 H22 119.8
C24 C23 C22 119.76(14)
C24 C23 H23 120.1
C22 C23 H23 120.1
C23 C24 C25 120.44(14)
C23 C24 H24 119.8
C25 C24 H24 119.8
C26 C25 C24 119.94(14)
C26 C25 H25 120.0
C24 C25 H25 120.0
C25 C26 C21 120.26(13)
C25 C26 H26 119.9
C21 C26 H26 119.9
C36 C31 C32 118.86(13)
C36 C31 P1 121.38(10)
C32 C31 P1 119.38(11)
C33 C32 C31 120.40(14)
C33 C32 H32 119.8
C31 C32 H32 119.8
C34 C33 C32 120.23(14)
C34 C33 H33 119.9
C32 C33 H33 119.9
C33 C34 C35 120.23(14)
C33 C34 H34 119.9
C35 C34 H34 119.9
C34 C35 C36 119.93(14)
C34 C35 H35 120.0
C36 C35 H35 120.0
C35 C36 C31 120.31(13)
C35 C36 H36 119.8
C31 C36 H36 119.8
C46 C41 C42 108.10(11)
C46 C41 B1 116.88(11)
C42 C41 B1 109.53(11)
C46 C41 H41 107.3
C42 C41 H41 107.3
B1 C41 H41 107.3
C43 C42 C41 111.95(12)
C43 C42 H42A 109.2
C41 C42 H42A 109.2
C43 C42 H42B 109.2
C41 C42 H42B 109.2
H42A C42 H42B 107.9
C44 C43 C42 111.21(12)
C44 C43 H43A 109.4
C42 C43 H43A 109.4
C44 C43 H43B 109.4
C42 C43 H43B 109.4
H43A C43 H43B 108.0
C45 C44 C43 111.62(12)
C45 C44 H44A 109.3
C43 C44 H44A 109.3
C45 C44 H44B 109.3
C43 C44 H44B 109.3
H44A C44 H44B 108.0
C44 C45 C46 111.42(12)
C44 C45 H45A 109.3
C46 C45 H45A 109.3
C44 C45 H45B 109.3
C46 C45 H45B 109.3
H45A C45 H45B 108.0
C45 C46 C41 111.91(11)
C45 C46 H46A 109.2
C41 C46 H46A 109.2
C45 C46 H46B 109.2
C41 C46 H46B 109.2
H46A C46 H46B 107.9
C56 C51 C52 109.75(11)
C56 C51 B1 110.72(12)
C52 C51 B1 112.03(12)
C56 C51 H51 108.1
C52 C51 H51 108.1
B1 C51 H51 108.1
C53 C52 C51 112.93(12)
C53 C52 H52A 109.0
C51 C52 H52A 109.0
C53 C52 H52B 109.0
C51 C52 H52B 109.0
H52A C52 H52B 107.8
C54 C53 C52 111.17(12)
C54 C53 H53A 109.4
C52 C53 H53A 109.4
C54 C53 H53B 109.4
C52 C53 H53B 109.4
H53A C53 H53B 108.0
C55 C54 C53 111.32(12)
C55 C54 H54A 109.4
C53 C54 H54A 109.4
C55 C54 H54B 109.4
C53 C54 H54B 109.4
H54A C54 H54B 108.0
C54 C55 C56 110.70(12)
C54 C55 H55A 109.5
C56 C55 H55A 109.5
C54 C55 H55B 109.5
C56 C55 H55B 109.5
H55A C55 H55B 108.1
C55 C56 C51 112.93(12)
C55 C56 H56A 109.0
C51 C56 H56A 109.0
C55 C56 H56B 109.0
C51 C56 H56B 109.0
H56A C56 H56B 107.8

loop_
_geom_bond_atom_site_label_1
_geom_bond_atom_site_label_2
_geom_bond_distance
P1 N1 1.5638(12)
P1 C21 1.8075(14)
P1 C11 1.8219(14)
P1 C31 1.8240(13)
N1 B1 1.407(2)
B1 C41 1.597(2)
B1 C51 1.606(2)
C11 C12 1.389(2)
C11 C16 1.398(2)
C12 C13 1.391(2)
C12 H12 0.9500
C13 C14 1.378(2)
C13 H13 0.9500
C14 C15 1.382(2)
C14 H14 0.9500
C15 C16 1.387(2)
C15 H15 0.9500
C16 H16 0.9500
C21 C26 1.3957(19)
C21 C22 1.4005(19)
C22 C23 1.387(2)
C22 H22 0.9500
C23 C24 1.387(2)
C23 H23 0.9500
C24 C25 1.389(2)
C24 H24 0.9500
C25 C26 1.386(2)
C25 H25 0.9500
C26 H26 0.9500
C31 C36 1.395(2)
C31 C32 1.399(2)
C32 C33 1.382(2)
C32 H32 0.9500
C33 C34 1.381(2)
C33 H33 0.9500
C34 C35 1.382(2)
C34 H34 0.9500
C35 C36 1.392(2)
C35 H35 0.9500
C36 H36 0.9500
C41 C46 1.5376(19)
C41 C42 1.5460(19)
C41 H41 1.0000
C42 C43 1.526(2)
C42 H42A 0.9900
C42 H42B 0.9900
C43 C44 1.526(2)
C43 H43A 0.9900
C43 H43B 0.9900
C44 C45 1.524(2)
C44 H44A 0.9900
C44 H44B 0.9900
C45 C46 1.5321(19)
C45 H45A 0.9900
C45 H45B 0.9900
C46 H46A 0.9900
C46 H46B 0.9900
C51 C56 1.539(2)
C51 C52 1.538(2)
C51 H51 1.0000
C52 C53 1.5322(19)
C52 H52A 0.9900
C52 H52B 0.9900
C53 C54 1.524(2)
C53 H53A 0.9900
C53 H53B 0.9900
C54 C55 1.523(2)
C54 H54A 0.9900
C54 H54B 0.9900
C55 C56 1.5299(19)
C55 H55A 0.9900
C55 H55B 0.9900
C56 H56A 0.9900
C56 H56B 0.9900
